data_4072220
loop_
_publ_author_name
'Braunschweig, Holger'
'Radacki, Krzysztof'
'Uttinger, Katharina'

_publ_section_title
;
 Syntheses and Structures of Mono- and Dinuclear Cationic Base-Stabilized
 Platinum Borylene Complexes
;
_journal_issue 22
_journal_name_full Organometallics
_journal_page_first 6005
_journal_paper_doi 10.1021/om800689h
_journal_volume 27
_journal_year 2008
_chemical_formula_moiety 'C47 H83 B Br N2 P2 Pt, C32 H12 B F24, 2(C6 H14)'
_chemical_formula_sum 'C91 H123 B2 Br F24 N2 P2 Pt'
_chemical_formula_weight 2059.47
_chemical_name_common
;
?
;
_chemical_name_systematic
; 
?
;
_space_group_IT_number 2
_symmetry_cell_setting triclinic
_symmetry_space_group_name_Hall '-P 1'
_symmetry_space_group_name_H-M 'P -1'
_atom_sites_solution_hydrogens geom
_atom_sites_solution_primary direct
_atom_sites_solution_secondary difmap
_audit_creation_method SHELXL-97
_cell_angle_alpha 102.695(4)
_cell_angle_beta 104.641(4)
_cell_angle_gamma 97.209(4)
_cell_formula_units_Z 2
_cell_length_a 13.4787(10)
_cell_length_b 19.3931(14)
_cell_length_c 19.6039(14)
_cell_measurement_reflns_used 9562
_cell_measurement_temperature 100(2)
_cell_measurement_theta_max 31.18
_cell_measurement_theta_min 2.18
_cell_volume 4746.9(6)
_computing_cell_refinement 'Saint+ ver. 7.12A (Bruker AXS)'
_computing_data_collection 'APEX2 ver. 1.0-27 (Bruker AXS)'
_computing_data_reduction 'Saint+ ver. 7.12A (Bruker AXS)'
_computing_molecular_graphics 'XP ver. 5.1 (Bruker AXS, 1998)'
_computing_publication_material 'SHELXL-97 (Sheldrick, 1997)'
_computing_structure_refinement 'SHELXL-97 (Sheldrick, 1997)'
_computing_structure_solution 'SHELXS-97 (Sheldrick, 1990)'
_diffrn_ambient_temperature 100(2)
_diffrn_measured_fraction_theta_full 0.991
_diffrn_measured_fraction_theta_max 0.785
_diffrn_measurement_device_type 'CCD area detector'
_diffrn_measurement_method 'phi and omega scans'
_diffrn_radiation_monochromator 'multi-layer mirror'
_diffrn_radiation_source 'rotating anode'
_diffrn_radiation_type MoK\a
_diffrn_radiation_wavelength 0.71073
_diffrn_reflns_av_R_equivalents 0.0670
_diffrn_reflns_av_sigmaI/netI 0.0561
_diffrn_reflns_limit_h_max 19
_diffrn_reflns_limit_h_min -20
_diffrn_reflns_limit_k_max 27
_diffrn_reflns_limit_k_min -26
_diffrn_reflns_limit_l_max 28
_diffrn_reflns_limit_l_min -26
_diffrn_reflns_number 239627
_diffrn_reflns_theta_full 26.00
_diffrn_reflns_theta_max 32.84
_diffrn_reflns_theta_min 1.59
_exptl_absorpt_coefficient_mu 2.024
_exptl_absorpt_correction_T_max 0.942
_exptl_absorpt_correction_T_min 0.688
_exptl_absorpt_correction_type multi-scan
_exptl_absorpt_process_details 'Sadabs 2004/1 (Brucker Nonius 2004)'
_exptl_crystal_colour colourless
_exptl_crystal_density_diffrn 1.441
_exptl_crystal_density_method 'not measured'
_exptl_crystal_description plate
_exptl_crystal_F_000 2104
_exptl_crystal_size_max 0.20
_exptl_crystal_size_mid 0.11
_exptl_crystal_size_min 0.03
_refine_diff_density_max 2.509
_refine_diff_density_min -3.169
_refine_diff_density_rms 0.140
_refine_ls_extinction_method none
_refine_ls_goodness_of_fit_ref 1.060
_refine_ls_hydrogen_treatment constr
_refine_ls_matrix_type full
_refine_ls_number_parameters 1201
_refine_ls_number_reflns 27746
_refine_ls_number_restraints 2785
_refine_ls_restrained_S_all 1.137
_refine_ls_R_factor_all 0.0744
_refine_ls_R_factor_gt 0.0490
_refine_ls_shift/su_max 0.007
_refine_ls_shift/su_mean 0.000
_refine_ls_structure_factor_coef Fsqd
_refine_ls_weighting_details 'calc w=1/[\s^2^(Fo^2^)+(0.0469P)^2^+14.7175P] where P=(Fo^2^+2Fc^2^)/3'
_refine_ls_weighting_scheme calc
_refine_ls_wR_factor_gt 0.1056
_refine_ls_wR_factor_ref 0.1187
_reflns_number_gt 22224
_reflns_number_total 27746
_reflns_threshold_expression >2sigma(I)
_cod_data_source_file om800689h_si_001.cif
_cod_data_source_block 12
_cod_depositor_comments
;
The following automatic conversions were performed:

'_symmetry_cell_setting' value 'Triclinic' changed to 'triclinic'
according to /home/saulius/struct/CIF-dictionaries/cif_core.dic
dictionary named 'cif_core.dic' version 2.4.1 from 2010-06-29.

Automatic conversion script
Id: cif_fix_values 1715 2011-07-08 13:25:40Z adriana 
;
_cod_original_sg_symbol_H-M P-1
_cod_database_code 4072220

loop_
_symmetry_equiv_pos_as_xyz
'x, y, z'
'-x, -y, -z'

loop_
_atom_site_label
_atom_site_type_symbol
_atom_site_fract_x
_atom_site_fract_y
_atom_site_fract_z
_atom_site_U_iso_or_equiv
_atom_site_adp_type
_atom_site_occupancy
_atom_site_symmetry_multiplicity
_atom_site_calc_flag
_atom_site_refinement_flags
_atom_site_disorder_assembly
_atom_site_disorder_group
Pt1 Pt 0.845943(10) 0.157335(8) 0.119457(8) 0.01551(4) Uani 1 1 d U . .
Br1 Br 0.90356(3) 0.03360(2) 0.09329(2) 0.01920(8) Uani 1 1 d U . .
B1 B 0.8008(3) 0.2550(2) 0.1368(2) 0.0162(8) Uani 1 1 d U . .
P1 P 0.91010(7) 0.17323(5) 0.02112(5) 0.01724(18) Uani 1 1 d U . .
P2 P 0.79746(7) 0.12489(5) 0.21636(5) 0.01665(18) Uani 1 1 d U . .
N1_1 N 0.7147(2) 0.27725(17) 0.09843(17) 0.0168(6) Uani 1 1 d . . .
C2_1 C 0.7057(3) 0.3520(2) 0.0957(2) 0.0215(8) Uani 1 1 d . . .
H2A_1 H 0.7091 0.3580 0.0475 0.026 Uiso 1 1 calc R . .
H2B_1 H 0.7657 0.3857 0.1334 0.026 Uiso 1 1 calc R . .
C3_1 C 0.6044(3) 0.3715(2) 0.1083(3) 0.0260(9) Uani 1 1 d . . .
H3A_1 H 0.6011 0.4214 0.1048 0.031 Uiso 1 1 calc R . .
H3B_1 H 0.6025 0.3691 0.1579 0.031 Uiso 1 1 calc R . .
C4_1 C 0.5112(3) 0.3192(2) 0.0512(2) 0.0274(9) Uani 1 1 d . . .
H4A_1 H 0.4455 0.3293 0.0617 0.033 Uiso 1 1 calc R . .
H4B_1 H 0.5086 0.3256 0.0021 0.033 Uiso 1 1 calc R . .
C5_1 C 0.5210(3) 0.2420(2) 0.0526(2) 0.0223(8) Uani 1 1 d . . .
H5A_1 H 0.4631 0.2084 0.0131 0.027 Uiso 1 1 calc R . .
H5B_1 H 0.5148 0.2344 0.0998 0.027 Uiso 1 1 calc R . .
C6_1 C 0.6250(3) 0.2252(2) 0.0428(2) 0.0194(7) Uani 1 1 d . . .
H6A_1 H 0.6301 0.1758 0.0472 0.023 Uiso 1 1 calc R . .
H6B_1 H 0.6279 0.2273 -0.0067 0.023 Uiso 1 1 calc R . .
N1_2 N 0.8727(2) 0.31548(17) 0.20422(18) 0.0187(6) Uani 1 1 d . . .
C2_2 C 0.8305(3) 0.3559(2) 0.2506(2) 0.0204(8) Uani 1 1 d . . .
H2C_2 H 0.7568 0.3514 0.2381 0.025 Uiso 1 1 calc R . .
C3_2 C 0.8908(3) 0.4032(2) 0.3153(2) 0.0219(8) Uani 1 1 d . . .
H3C_2 H 0.8582 0.4302 0.3468 0.026 Uiso 1 1 calc R . .
C4_2 C 0.9994(3) 0.4118(2) 0.3349(2) 0.0219(8) Uani 1 1 d . . .
C5_2 C 1.0420(3) 0.3707(2) 0.2860(2) 0.0226(8) Uani 1 1 d . . .
H5C_2 H 1.1157 0.3756 0.2965 0.027 Uiso 1 1 calc R . .
C6_2 C 0.9784(3) 0.3232(2) 0.2228(2) 0.0201(8) Uani 1 1 d . . .
H6C_2 H 1.0093 0.2948 0.1910 0.024 Uiso 1 1 calc R . .
C7_2 C 1.0666(3) 0.4616(2) 0.4057(2) 0.0291(9) Uani 1 1 d . . .
H7A_2 H 1.0226 0.4863 0.4318 0.044 Uiso 1 1 calc R . .
H7B_2 H 1.1160 0.4972 0.3962 0.044 Uiso 1 1 calc R . .
H7C_2 H 1.1054 0.4339 0.4357 0.044 Uiso 1 1 calc R . .
C1_3 C 0.8446(3) 0.09386(19) -0.05628(15) 0.0189(7) Uani 1 1 d DU . .
H1A_3 H 0.8745 0.0530 -0.0412 0.023 Uiso 1 1 calc R . .
C2_3 C 0.8606(3) 0.09012(17) -0.13164(17) 0.0240(8) Uani 1 1 d DU . .
H2D_3 H 0.8252 0.1254 -0.1531 0.029 Uiso 1 1 calc R . .
H2E_3 H 0.9361 0.1030 -0.1263 0.029 Uiso 1 1 calc R . .
C3_3 C 0.8166(2) 0.01438(18) -0.18283(16) 0.0251(8) Uani 1 1 d DU . .
H3D_3 H 0.8234 0.0142 -0.2320 0.030 Uiso 1 1 calc R . .
H3E_3 H 0.8579 -0.0199 -0.1643 0.030 Uiso 1 1 calc R . .
C4_3 C 0.7022(2) -0.01037(18) -0.18874(15) 0.0256(8) Uani 1 1 d DU . .
H4C_3 H 0.6791 -0.0614 -0.2174 0.031 Uiso 1 1 calc R . .
H4D_3 H 0.6593 0.0187 -0.2153 0.031 Uiso 1 1 calc R . .
C5_3 C 0.6840(3) -0.00303(18) -0.11398(18) 0.0230(8) Uani 1 1 d DU . .
H5D_3 H 0.7187 -0.0373 -0.0902 0.028 Uiso 1 1 calc R . .
H5E_3 H 0.6082 -0.0155 -0.1202 0.028 Uiso 1 1 calc R . .
C6_3 C 0.7268(3) 0.07364(17) -0.06485(16) 0.0197(7) Uani 1 1 d DU . .
H6D_3 H 0.7158 0.0766 -0.0163 0.024 Uiso 1 1 calc R . .
H6E_3 H 0.6893 0.1078 -0.0867 0.024 Uiso 1 1 calc R . .
C1_4 C 0.9103(3) 0.2523(2) -0.0175(2) 0.0210(8) Uani 1 1 d DU . .
H1B_4 H 0.9513 0.2441 -0.0536 0.025 Uiso 1 1 calc R . .
C2_4 C 0.8030(3) 0.26142(16) -0.0604(2) 0.0255(8) Uani 1 1 d DU . .
H2F_4 H 0.7601 0.2726 -0.0267 0.031 Uiso 1 1 calc R . .
H2G_4 H 0.7669 0.2157 -0.0975 0.031 Uiso 1 1 calc R . .
C3_4 C 0.8134(3) 0.32197(18) -0.09839(19) 0.0345(10) Uani 1 1 d DU . .
H3F_4 H 0.8508 0.3087 -0.1354 0.041 Uiso 1 1 calc R . .
H3G_4 H 0.7430 0.3281 -0.1239 0.041 Uiso 1 1 calc R . .
C4_4 C 0.8730(3) 0.39310(16) -0.0434(2) 0.0375(11) Uani 1 1 d DU . .
H4E_4 H 0.8835 0.4301 -0.0698 0.045 Uiso 1 1 calc R . .
H4F_4 H 0.8310 0.4096 -0.0104 0.045 Uiso 1 1 calc R . .
C5_4 C 0.9791(3) 0.3848(2) 0.0019(2) 0.0330(10) Uani 1 1 d DU . .
H5F_4 H 1.0130 0.4305 0.0397 0.040 Uiso 1 1 calc R . .
H5G_4 H 1.0246 0.3749 -0.0302 0.040 Uiso 1 1 calc R . .
C6_4 C 0.9676(3) 0.3236(2) 0.0388(2) 0.0272(9) Uani 1 1 d DU . .
H6F_4 H 0.9282 0.3359 0.0746 0.033 Uiso 1 1 calc R . .
H6G_4 H 1.0377 0.3179 0.0655 0.033 Uiso 1 1 calc R . .
C1_5 C 1.0504(2) 0.1643(2) 0.04520(17) 0.0203(8) Uani 1 1 d DU . .
H1C_5 H 1.0492 0.1115 0.0382 0.024 Uiso 1 1 calc R . .
C2_5 C 1.1100(2) 0.1989(2) 0.12582(18) 0.0214(8) Uani 1 1 d DU . .
H2H_5 H 1.1200 0.2520 0.1354 0.026 Uiso 1 1 calc R . .
H2I_5 H 1.0684 0.1839 0.1569 0.026 Uiso 1 1 calc R . .
C3_5 C 1.2166(2) 0.1768(2) 0.14575(15) 0.0263(9) Uani 1 1 d DU . .
H3H_5 H 1.2551 0.2024 0.1971 0.032 Uiso 1 1 calc R . .
H3I_5 H 1.2062 0.1245 0.1417 0.032 Uiso 1 1 calc R . .
C4_5 C 1.28123(19) 0.1943(2) 0.09601(16) 0.0283(9) Uani 1 1 d DU . .
H4G_5 H 1.3023 0.2472 0.1066 0.034 Uiso 1 1 calc R . .
H4H_5 H 1.3455 0.1740 0.1065 0.034 Uiso 1 1 calc R . .
C5_5 C 1.2210(3) 0.1641(2) 0.01547(15) 0.0280(9) Uani 1 1 d DU . .
H5H_5 H 1.2097 0.1108 0.0030 0.034 Uiso 1 1 calc R . .
H5I_5 H 1.2630 0.1808 -0.0146 0.034 Uiso 1 1 calc R . .
C6_5 C 1.1153(2) 0.1875(2) -0.0027(2) 0.0251(8) Uani 1 1 d DU . .
H6H_5 H 1.0772 0.1654 -0.0549 0.030 Uiso 1 1 calc R . .
H6I_5 H 1.1263 0.2405 0.0057 0.030 Uiso 1 1 calc R . .
C1_6 C 0.7227(2) 0.03197(18) 0.18731(17) 0.0201(7) Uani 1 1 d DU . .
H1D_6 H 0.7734 0.0016 0.1745 0.024 Uiso 1 1 calc R . .
C2_6 C 0.6329(3) 0.01495(16) 0.11641(19) 0.0226(8) Uani 1 1 d DU . .
H2J_6 H 0.5765 0.0405 0.1255 0.027 Uiso 1 1 calc R . .
H2K_6 H 0.6584 0.0324 0.0790 0.027 Uiso 1 1 calc R . .
C3_6 C 0.5895(3) -0.06607(16) 0.08793(15) 0.0286(9) Uani 1 1 d DU . .
H3J_6 H 0.5281 -0.0751 0.0446 0.034 Uiso 1 1 calc R . .
H3K_6 H 0.6433 -0.0909 0.0727 0.034 Uiso 1 1 calc R . .
C4_6 C 0.5573(3) -0.09700(17) 0.14604(18) 0.0329(10) Uani 1 1 d DU . .
H4I_6 H 0.5357 -0.1500 0.1273 0.040 Uiso 1 1 calc R . .
H4J_6 H 0.4966 -0.0774 0.1561 0.040 Uiso 1 1 calc R . .
C5_6 C 0.6466(3) -0.07872(19) 0.21695(17) 0.0323(10) Uani 1 1 d DU . .
H5J_6 H 0.7044 -0.1029 0.2081 0.039 Uiso 1 1 calc R . .
H5K_6 H 0.6217 -0.0970 0.2542 0.039 Uiso 1 1 calc R . .
C6_6 C 0.6871(3) 0.00276(17) 0.2457(2) 0.0249(8) Uani 1 1 d DU . .
H6J_6 H 0.7464 0.0131 0.2906 0.030 Uiso 1 1 calc R . .
H6K_6 H 0.6310 0.0268 0.2581 0.030 Uiso 1 1 calc R . .
C1_7 C 0.9105(2) 0.1243(2) 0.2930(2) 0.0221(8) Uani 1 1 d DU . .
H1E_7 H 0.8819 0.1178 0.3340 0.027 Uiso 1 1 calc R . .
C2_7 C 0.9731(3) 0.0646(2) 0.27941(19) 0.0319(10) Uani 1 1 d DU . .
H2L_7 H 1.0036 0.0692 0.2393 0.038 Uiso 1 1 calc R . .
H2M_7 H 0.9258 0.0171 0.2642 0.038 Uiso 1 1 calc R . .
C3_7 C 1.0608(3) 0.06901(18) 0.3485(2) 0.0382(12) Uani 1 1 d DU . .
H3L_7 H 1.0299 0.0605 0.3874 0.046 Uiso 1 1 calc R . .
H3M_7 H 1.1015 0.0310 0.3379 0.046 Uiso 1 1 calc R . .
C4_7 C 1.1336(2) 0.1428(2) 0.3753(2) 0.0436(13) Uani 1 1 d DU . .
H4K_7 H 1.1695 0.1494 0.3383 0.052 Uiso 1 1 calc R . .
H4L_7 H 1.1875 0.1451 0.4211 0.052 Uiso 1 1 calc R . .
C5_7 C 1.0724(3) 0.20346(18) 0.3889(2) 0.0371(11) Uani 1 1 d DU . .
H5L_7 H 1.1202 0.2506 0.4031 0.044 Uiso 1 1 calc R . .
H5M_7 H 1.0428 0.2000 0.4297 0.044 Uiso 1 1 calc R . .
C6_7 C 0.9837(3) 0.1986(2) 0.3202(2) 0.0284(9) Uani 1 1 d DU . .
H6L_7 H 1.0139 0.2074 0.2811 0.034 Uiso 1 1 calc R . .
H6M_7 H 0.9428 0.2364 0.3312 0.034 Uiso 1 1 calc R . .
C1_8 C 0.7245(3) 0.1848(2) 0.26321(16) 0.0191(7) Uani 1 1 d DU . .
H1F_8 H 0.7585 0.2348 0.2664 0.023 Uiso 1 1 calc R . .
C2_8 C 0.7262(2) 0.1848(2) 0.34171(18) 0.0232(8) Uani 1 1 d DU . .
H2N_8 H 0.6885 0.1377 0.3419 0.028 Uiso 1 1 calc R . .
H2O_8 H 0.7994 0.1916 0.3720 0.028 Uiso 1 1 calc R . .
C3_8 C 0.6753(2) 0.2448(2) 0.37473(14) 0.0284(9) Uani 1 1 d DU . .
H3N_8 H 0.6747 0.2420 0.4245 0.034 Uiso 1 1 calc R . .
H3O_8 H 0.7171 0.2921 0.3790 0.034 Uiso 1 1 calc R . .
C4_8 C 0.5635(2) 0.2390(2) 0.32825(15) 0.0271(9) Uani 1 1 d DU . .
H4M_8 H 0.5354 0.2810 0.3489 0.033 Uiso 1 1 calc R . .
H4N_8 H 0.5192 0.1949 0.3298 0.033 Uiso 1 1 calc R . .
C5_8 C 0.5588(3) 0.2364(2) 0.24884(15) 0.0241(8) Uani 1 1 d DU . .
H5N_8 H 0.5948 0.2833 0.2465 0.029 Uiso 1 1 calc R . .
H5O_8 H 0.4850 0.2282 0.2193 0.029 Uiso 1 1 calc R . .
C6_8 C 0.6107(3) 0.1762(2) 0.21695(17) 0.0206(8) Uani 1 1 d DU . .
H6N_8 H 0.6093 0.1770 0.1664 0.025 Uiso 1 1 calc R . .
H6O_8 H 0.5707 0.1290 0.2150 0.025 Uiso 1 1 calc R . .
B2 B 0.3425(4) 0.6418(3) 0.3862(3) 0.0267(10) Uani 1 1 d . B .
C1_9 C 0.3942(3) 0.6137(2) 0.4575(2) 0.0258(9) Uani 1 1 d . . .
C2_9 C 0.3415(3) 0.5808(2) 0.4987(2) 0.0242(8) Uani 1 1 d . . .
H2P_9 H 0.2673 0.5717 0.4840 0.029 Uiso 1 1 calc R . .
C3_9 C 0.3931(3) 0.5610(2) 0.5600(2) 0.0235(8) Uani 1 1 d . . .
C4_9 C 0.5020(3) 0.5743(2) 0.5838(3) 0.0262(9) Uani 1 1 d . . .
H4O_9 H 0.5380 0.5609 0.6257 0.031 Uiso 1 1 calc R . .
C5_9 C 0.5561(3) 0.6075(2) 0.5449(3) 0.0266(9) Uani 1 1 d . . .
C6_9 C 0.5040(3) 0.6254(2) 0.4827(3) 0.0267(9) Uani 1 1 d . . .
H6P_9 H 0.5437 0.6462 0.4560 0.032 Uiso 1 1 calc R . .
C7_9 C 0.3355(3) 0.5284(2) 0.6044(2) 0.0278(9) Uani 1 1 d D . .
C8_9 C 0.6727(3) 0.6284(2) 0.5739(2) 0.0312(10) Uani 1 1 d D . .
F1_9 F 0.3404(2) 0.57646(14) 0.66697(14) 0.0350(6) Uani 1 1 d D . .
F2_9 F 0.3733(2) 0.47328(15) 0.62480(18) 0.0439(7) Uani 1 1 d D . .
F3_9 F 0.23363(18) 0.50461(15) 0.57018(14) 0.0346(6) Uani 1 1 d D . .
F4_9 F 0.7156(2) 0.58094(15) 0.60627(18) 0.0452(8) Uani 1 1 d D . .
F5_9 F 0.7194(2) 0.63449(18) 0.52260(17) 0.0478(8) Uani 1 1 d D . .
F6_9 F 0.7030(2) 0.69168(15) 0.62429(18) 0.0504(9) Uani 1 1 d D . .
C1_10 C 0.3840(3) 0.7294(2) 0.4048(2) 0.0276(9) Uani 1 1 d . . .
C2_10 C 0.3596(4) 0.7650(3) 0.3497(3) 0.0396(12) Uani 1 1 d . . .
H2Q_10 H 0.3160 0.7385 0.3027 0.048 Uiso 1 1 calc R . .
C3_10 C 0.3970(5) 0.8382(3) 0.3617(3) 0.0445(13) Uani 1 1 d . . .
C4_10 C 0.4569(4) 0.8799(3) 0.4298(3) 0.0391(11) Uani 1 1 d . . .
H4P_10 H 0.4824 0.9299 0.4379 0.047 Uiso 1 1 calc R . .
C5_10 C 0.4784(3) 0.8467(2) 0.4856(2) 0.0269(9) Uani 1 1 d . . .
C6_10 C 0.4434(3) 0.7732(2) 0.4733(2) 0.0236(8) Uani 1 1 d . . .
H6Q_10 H 0.4605 0.7520 0.5130 0.028 Uiso 1 1 calc R . .
C7_10 C 0.3719(4) 0.8749(3) 0.3019(3) 0.0601(18) Uani 1 1 d D . .
C8_10 C 0.5393(3) 0.8910(2) 0.5612(2) 0.0302(9) Uani 1 1 d D . .
F1_10 F 0.3503(5) 0.8316(2) 0.23646(19) 0.106(2) Uani 1 1 d D . .
F2_10 F 0.4517(3) 0.9263(2) 0.3053(2) 0.0688(11) Uani 1 1 d D . .
F3_10 F 0.2921(3) 0.9089(3) 0.3041(2) 0.0868(15) Uani 1 1 d D . .
F4_10 F 0.4773(2) 0.91043(16) 0.60290(16) 0.0432(7) Uani 1 1 d D . .
F5_10 F 0.6044(2) 0.85580(14) 0.59704(15) 0.0359(6) Uani 1 1 d D . .
F6_10 F 0.5970(3) 0.95219(15) 0.56125(17) 0.0506(8) Uani 1 1 d D . .
C1_11 C 0.2142(3) 0.6282(2) 0.3640(2) 0.0262(9) Uani 1 1 d . . .
C2_11 C 0.1471(3) 0.5914(2) 0.2944(2) 0.0290(9) Uani 1 1 d . . .
H2R_11 H 0.1766 0.5727 0.2567 0.035 Uiso 1 1 calc R . .
C3_11 C 0.0381(4) 0.5815(3) 0.2786(2) 0.0304(9) Uani 1 1 d . . .
C4_11 C -0.0081(4) 0.6085(3) 0.3310(3) 0.0332(10) Uani 1 1 d . . .
H4Q_11 H -0.0820 0.6014 0.3203 0.040 Uiso 1 1 calc R . .
C5_11 C 0.0563(4) 0.6463(3) 0.4000(3) 0.0315(10) Uani 1 1 d . A .
C6_11 C 0.1643(3) 0.6565(2) 0.4158(2) 0.0284(9) Uani 1 1 d . . .
H6R_11 H 0.2060 0.6836 0.4632 0.034 Uiso 1 1 calc R . .
C7_11 C -0.0269(3) 0.5398(2) 0.2034(2) 0.0397(12) Uani 1 1 d D . .
C8_11 C 0.0078(3) 0.6750(2) 0.4569(2) 0.0446(13) Uani 1 1 d D . .
F1_11 F -0.0038(3) 0.47492(16) 0.18253(18) 0.0668(11) Uani 1 1 d D . .
F2_11 F -0.1292(2) 0.52737(19) 0.19623(18) 0.0581(9) Uani 1 1 d D . .
F3_11 F -0.0148(3) 0.57319(18) 0.15270(16) 0.0593(10) Uani 1 1 d D . .
F4_11a F 0.0445(8) 0.6533(6) 0.5177(4) 0.068(3) Uani 0.434(11) 1 d PDU A 1
F5_11a F -0.0939(3) 0.6680(6) 0.4461(5) 0.085(4) Uani 0.434(11) 1 d PDU A 1
F6_11a F 0.0444(8) 0.7477(3) 0.4813(6) 0.084(4) Uani 0.434(11) 1 d PDU A 1
F4_11b F 0.0673(4) 0.6951(4) 0.5243(2) 0.053(2) Uani 0.566(11) 1 d PDU A 2
F5_11b F -0.0712(5) 0.6231(3) 0.4556(4) 0.068(3) Uani 0.566(11) 1 d PDU A 2
F6_11b F -0.0405(6) 0.7280(4) 0.4423(3) 0.068(3) Uani 0.566(11) 1 d PDU A 2
C1_12 C 0.3809(3) 0.5990(2) 0.3185(3) 0.0324(10) Uani 1 1 d D . .
C2_12a C 0.4658(7) 0.6271(8) 0.2969(6) 0.045(3) Uani 0.398(8) 1 d PDU B 1
H2S_12a H 0.4982 0.6764 0.3176 0.054 Uiso 0.398(8) 1 calc PR B 1
C3_12a C 0.5033(9) 0.5848(7) 0.2461(8) 0.047(3) Uani 0.398(8) 1 d PDU B 1
C4_12a C 0.4591(10) 0.5125(7) 0.2131(9) 0.044(3) Uani 0.398(8) 1 d PDU B 1
H4R_12a H 0.4869 0.4835 0.1796 0.053 Uiso 0.398(8) 1 calc PR B 1
C2_12b C 0.4417(5) 0.6317(5) 0.2813(4) 0.040(2) Uani 0.602(8) 1 d PDU B 2
H2S_12b H 0.4672 0.6822 0.2980 0.047 Uiso 0.602(8) 1 calc PR B 2
C3_12b C 0.4661(7) 0.5932(5) 0.2213(5) 0.043(2) Uani 0.602(8) 1 d PDU B 2
C4_12b C 0.4271(8) 0.5196(4) 0.1932(5) 0.043(3) Uani 0.602(8) 1 d PDU B 2
H4R_12b H 0.4377 0.4937 0.1494 0.051 Uiso 0.602(8) 1 calc PR B 2
C5_12 C 0.3719(4) 0.4850(2) 0.2315(3) 0.0411(12) Uani 1 1 d D . .
C6_12 C 0.3443(3) 0.5244(2) 0.2893(2) 0.0311(10) Uani 1 1 d D B .
H6S_12 H 0.2988 0.5002 0.3101 0.037 Uiso 1 1 calc R . .
C7_12a C 0.5936(9) 0.6190(5) 0.2261(6) 0.080(4) Uani 0.398(8) 1 d PDU B 1
C7_12b C 0.5378(7) 0.6306(4) 0.1883(4) 0.072(3) Uani 0.602(8) 1 d PDU B 2
C8_12 C 0.3312(3) 0.4059(2) 0.2013(2) 0.0461(13) Uani 1 1 d D B .
F1_12a F 0.5910(11) 0.6860(5) 0.2210(7) 0.086(4) Uani 0.398(8) 1 d PDU B 1
F2_12a F 0.6849(11) 0.6228(9) 0.2743(8) 0.164(6) Uani 0.398(8) 1 d PDU B 1
F3_12a F 0.6005(12) 0.5825(6) 0.1622(7) 0.109(4) Uani 0.398(8) 1 d PDU B 1
F1_12b F 0.5282(9) 0.6985(4) 0.1914(6) 0.116(3) Uani 0.602(8) 1 d PDU B 2
F2_12b F 0.6383(7) 0.6330(6) 0.2198(6) 0.161(5) Uani 0.602(8) 1 d PDU B 2
F3_12b F 0.5204(9) 0.5987(4) 0.1181(4) 0.123(4) Uani 0.602(8) 1 d PDU B 2
F4_12 F 0.4043(3) 0.3665(2) 0.2148(2) 0.1002(18) Uani 1 1 d D . .
F5_12 F 0.2916(3) 0.38684(19) 0.12900(17) 0.0762(13) Uani 1 1 d D . .
F6_12 F 0.2564(4) 0.3812(2) 0.2272(3) 0.147(3) Uani 1 1 d D . .
C1_13 C 0.7175(9) 0.7914(4) 0.3959(8) 0.165(6) Uani 1 1 d DU . .
H1G_13 H 0.7474 0.7505 0.3765 0.248 Uiso 1 1 calc R . .
H1H_13 H 0.6519 0.7918 0.3604 0.248 Uiso 1 1 calc R . .
H1I_13 H 0.7040 0.7870 0.4418 0.248 Uiso 1 1 calc R . .
C2_13 C 0.7950(8) 0.8620(4) 0.4102(7) 0.137(4) Uani 1 1 d DU . .
H2T_13 H 0.8618 0.8611 0.4454 0.164 Uiso 1 1 calc R . .
H2U_13 H 0.8093 0.8661 0.3640 0.164 Uiso 1 1 calc R . .
C3_13 C 0.7520(6) 0.9271(4) 0.4407(5) 0.099(3) Uani 1 1 d DU . .
H3P_13 H 0.7326 0.9209 0.4848 0.119 Uiso 1 1 calc R . .
H3Q_13 H 0.6879 0.9297 0.4040 0.119 Uiso 1 1 calc R . .
C4_13 C 0.8303(7) 0.9973(4) 0.4607(6) 0.141(5) Uani 1 1 d DU . .
H4S_13 H 0.8493 1.0040 0.4166 0.169 Uiso 1 1 calc R . .
H4T_13 H 0.8946 0.9948 0.4973 0.169 Uiso 1 1 calc R . .
C5_13 C 0.7854(9) 1.0620(4) 0.4919(8) 0.172(6) Uani 1 1 d DU . .
H5P_13 H 0.7394 1.0759 0.4512 0.207 Uiso 1 1 calc R . .
H5Q_13 H 0.7424 1.0480 0.5226 0.207 Uiso 1 1 calc R . .
C6_13 C 0.8710(13) 1.1262(7) 0.5374(14) 0.386(19) Uani 1 1 d DU . .
H6T_13 H 0.8396 1.1653 0.5588 0.579 Uiso 1 1 calc R . .
H6U_13 H 0.9101 1.1426 0.5062 0.579 Uiso 1 1 calc R . .
H6V_13 H 0.9184 1.1120 0.5765 0.579 Uiso 1 1 calc R . .
C1_14 C 0.7186(7) 0.5851(4) 0.0420(5) 0.121(4) Uani 1 1 d DU . .
H1J_14 H 0.6581 0.5729 -0.0016 0.181 Uiso 1 1 calc R . .
H1K_14 H 0.7028 0.5602 0.0775 0.181 Uiso 1 1 calc R . .
H1L_14 H 0.7791 0.5700 0.0283 0.181 Uiso 1 1 calc R . .
C2_14 C 0.7431(5) 0.6666(3) 0.0760(4) 0.084(3) Uani 1 1 d DU . .
H2V_14 H 0.7573 0.6916 0.0395 0.101 Uiso 1 1 calc R . .
H2W_14 H 0.6815 0.6817 0.0892 0.101 Uiso 1 1 calc R . .
C3_14 C 0.8371(6) 0.6886(3) 0.1437(4) 0.110(3) Uani 1 1 d DU . .
H3R_14 H 0.8997 0.6765 0.1297 0.132 Uiso 1 1 calc R . .
H3S_14 H 0.8250 0.6609 0.1786 0.132 Uiso 1 1 calc R . .
C4_14 C 0.8576(6) 0.7690(4) 0.1811(5) 0.111(3) Uani 1 1 d DU . .
H4U_14 H 0.8023 0.7796 0.2046 0.133 Uiso 1 1 calc R . .
H4V_14 H 0.8551 0.7968 0.1441 0.133 Uiso 1 1 calc R . .
C5_14 C 0.9650(7) 0.7926(4) 0.2391(6) 0.145(5) Uani 1 1 d DU . .
H5R_14 H 0.9683 0.7635 0.2750 0.174 Uiso 1 1 calc R . .
H5S_14 H 1.0204 0.7836 0.2153 0.174 Uiso 1 1 calc R . .
C6_14 C 0.9844(10) 0.8722(5) 0.2786(8) 0.215(8) Uani 1 1 d DU . .
H6W_14 H 1.0537 0.8859 0.3145 0.322 Uiso 1 1 calc R . .
H6X_14 H 0.9310 0.8808 0.3037 0.322 Uiso 1 1 calc R . .
H6Y_14 H 0.9810 0.9010 0.2431 0.322 Uiso 1 1 calc R . .

loop_
_atom_site_aniso_label
_atom_site_aniso_U_11
_atom_site_aniso_U_22
_atom_site_aniso_U_33
_atom_site_aniso_U_23
_atom_site_aniso_U_13
_atom_site_aniso_U_12
Pt1 0.00961(6) 0.01700(7) 0.01810(7) 0.00061(5) 0.00480(5) 0.00148(5)
Br1 0.01705(16) 0.01967(17) 0.02048(18) 0.00250(14) 0.00644(14) 0.00497(13)
B1 0.0111(13) 0.0214(15) 0.0132(14) 0.0039(12) 0.0033(12) -0.0060(12)
P1 0.0113(4) 0.0197(5) 0.0191(5) 0.0016(4) 0.0052(3) 0.0014(3)
P2 0.0102(4) 0.0211(5) 0.0164(4) 0.0014(4) 0.0033(3) 0.0020(3)
N1_1 0.0102(13) 0.0189(15) 0.0197(16) 0.0021(12) 0.0040(12) 0.0031(11)
C2_1 0.0146(16) 0.0213(19) 0.029(2) 0.0054(16) 0.0067(15) 0.0056(14)
C3_1 0.0204(19) 0.026(2) 0.034(2) 0.0060(17) 0.0108(17) 0.0109(16)
C4_1 0.0169(18) 0.036(2) 0.031(2) 0.0094(19) 0.0078(16) 0.0112(17)
C5_1 0.0120(16) 0.030(2) 0.024(2) 0.0047(16) 0.0056(14) 0.0041(15)
C6_1 0.0132(16) 0.0215(18) 0.0198(18) -0.0009(15) 0.0042(14) 0.0028(14)
N1_2 0.0131(14) 0.0193(15) 0.0225(16) 0.0007(13) 0.0071(12) 0.0031(12)
C2_2 0.0115(16) 0.0238(19) 0.024(2) 0.0006(15) 0.0066(14) 0.0020(14)
C3_2 0.0173(17) 0.0231(19) 0.023(2) -0.0005(15) 0.0080(15) 0.0033(15)
C4_2 0.0164(17) 0.0226(19) 0.023(2) 0.0011(15) 0.0036(15) 0.0017(15)
C5_2 0.0107(16) 0.028(2) 0.026(2) 0.0016(16) 0.0046(14) 0.0014(14)
C6_2 0.0111(15) 0.0248(19) 0.0230(19) 0.0034(15) 0.0047(14) 0.0041(14)
C7_2 0.0205(19) 0.033(2) 0.025(2) -0.0044(17) 0.0020(16) 0.0022(17)
C1_3 0.0134(16) 0.0221(18) 0.0202(18) 0.0036(15) 0.0048(14) 0.0029(14)
C2_3 0.0214(18) 0.030(2) 0.0215(19) 0.0057(16) 0.0093(15) 0.0049(16)
C3_3 0.0253(19) 0.031(2) 0.0189(19) 0.0036(16) 0.0072(16) 0.0088(17)
C4_3 0.0241(19) 0.025(2) 0.023(2) 0.0008(16) 0.0017(16) 0.0059(16)
C5_3 0.0158(17) 0.0223(19) 0.027(2) 0.0020(16) 0.0038(15) 0.0039(14)
C6_3 0.0138(16) 0.0227(18) 0.0210(19) 0.0023(15) 0.0049(14) 0.0039(14)
C1_4 0.0195(17) 0.0228(19) 0.024(2) 0.0062(15) 0.0124(15) 0.0050(15)
C2_4 0.0230(19) 0.025(2) 0.031(2) 0.0092(17) 0.0111(17) 0.0065(16)
C3_4 0.034(2) 0.036(2) 0.041(3) 0.018(2) 0.015(2) 0.013(2)
C4_4 0.041(3) 0.032(2) 0.050(3) 0.019(2) 0.023(2) 0.011(2)
C5_4 0.038(2) 0.025(2) 0.042(3) 0.0087(19) 0.024(2) 0.0013(18)
C6_4 0.030(2) 0.024(2) 0.029(2) 0.0036(17) 0.0145(18) 0.0013(16)
C1_5 0.0142(16) 0.0209(18) 0.025(2) 0.0016(15) 0.0087(14) 0.0021(14)
C2_5 0.0126(16) 0.0233(19) 0.027(2) 0.0020(15) 0.0074(14) 0.0034(14)
C3_5 0.0133(17) 0.029(2) 0.032(2) 0.0012(17) 0.0051(15) 0.0038(15)
C4_5 0.0135(17) 0.027(2) 0.039(2) -0.0014(18) 0.0082(16) 0.0017(15)
C5_5 0.0165(18) 0.030(2) 0.038(2) 0.0009(18) 0.0153(17) 0.0035(16)
C6_5 0.0192(18) 0.027(2) 0.030(2) 0.0028(17) 0.0132(16) 0.0029(15)
C1_6 0.0164(16) 0.0206(18) 0.0231(19) 0.0044(15) 0.0062(14) 0.0036(14)
C2_6 0.0156(17) 0.0251(19) 0.025(2) 0.0037(16) 0.0055(15) 0.0007(15)
C3_6 0.0220(19) 0.024(2) 0.035(2) 0.0006(17) 0.0077(17) 0.0010(16)
C4_6 0.025(2) 0.022(2) 0.048(3) 0.0050(19) 0.0107(19) -0.0003(17)
C5_6 0.025(2) 0.028(2) 0.046(3) 0.016(2) 0.0103(19) 0.0028(17)
C6_6 0.0193(18) 0.028(2) 0.028(2) 0.0094(17) 0.0075(16) 0.0024(16)
C1_7 0.0156(17) 0.030(2) 0.0209(19) 0.0054(16) 0.0060(14) 0.0044(15)
C2_7 0.023(2) 0.047(3) 0.026(2) 0.0068(19) 0.0056(17) 0.0162(19)
C3_7 0.030(2) 0.062(3) 0.026(2) 0.012(2) 0.0057(18) 0.027(2)
C4_7 0.017(2) 0.080(4) 0.033(3) 0.013(3) 0.0049(18) 0.015(2)
C5_7 0.0171(19) 0.053(3) 0.032(2) 0.005(2) 0.0000(17) -0.0013(19)
C6_7 0.0175(18) 0.038(2) 0.025(2) 0.0044(18) 0.0041(16) -0.0024(17)
C1_8 0.0152(16) 0.0227(18) 0.0178(18) 0.0022(14) 0.0050(14) 0.0028(14)
C2_8 0.0175(17) 0.033(2) 0.0193(19) 0.0046(16) 0.0068(14) 0.0077(16)
C3_8 0.0226(19) 0.037(2) 0.024(2) 0.0011(18) 0.0092(16) 0.0071(17)
C4_8 0.0206(18) 0.035(2) 0.027(2) 0.0039(18) 0.0117(16) 0.0088(17)
C5_8 0.0174(17) 0.030(2) 0.025(2) 0.0039(16) 0.0067(15) 0.0080(15)
C6_8 0.0166(17) 0.0260(19) 0.0197(18) 0.0035(15) 0.0066(14) 0.0072(15)
B2 0.021(2) 0.026(2) 0.031(3) -0.0003(19) 0.0095(19) 0.0023(18)
C1_9 0.0199(18) 0.0208(19) 0.032(2) -0.0029(16) 0.0089(17) 0.0037(15)
C2_9 0.0138(17) 0.0235(19) 0.031(2) -0.0037(16) 0.0089(15) 0.0022(15)
C3_9 0.0181(18) 0.0216(19) 0.028(2) -0.0028(16) 0.0090(16) 0.0060(15)
C4_9 0.0171(18) 0.023(2) 0.036(2) 0.0007(17) 0.0077(16) 0.0058(15)
C5_9 0.0168(18) 0.022(2) 0.039(3) -0.0003(17) 0.0122(17) 0.0051(15)
C6_9 0.0195(18) 0.0211(19) 0.039(3) 0.0010(17) 0.0143(17) 0.0026(15)
C7_9 0.0162(18) 0.031(2) 0.034(2) 0.0022(18) 0.0084(17) 0.0057(16)
C8_9 0.0172(19) 0.028(2) 0.043(3) 0.0004(19) 0.0084(18) 0.0011(16)
F1_9 0.0295(13) 0.0433(16) 0.0269(14) -0.0023(12) 0.0107(11) 0.0029(12)
F2_9 0.0405(16) 0.0412(16) 0.068(2) 0.0272(16) 0.0305(15) 0.0190(13)
F3_9 0.0194(12) 0.0462(16) 0.0315(14) -0.0001(12) 0.0097(10) -0.0041(11)
F4_9 0.0181(12) 0.0449(17) 0.068(2) 0.0168(16) 0.0029(13) 0.0060(12)
F5_9 0.0184(13) 0.068(2) 0.057(2) 0.0115(17) 0.0174(13) 0.0055(13)
F6_9 0.0251(14) 0.0357(16) 0.072(2) -0.0147(15) 0.0129(14) -0.0058(12)
C1_10 0.028(2) 0.026(2) 0.026(2) 0.0023(17) 0.0088(17) 0.0042(17)
C2_10 0.046(3) 0.037(3) 0.026(2) 0.002(2) 0.000(2) 0.006(2)
C3_10 0.061(4) 0.039(3) 0.031(3) 0.013(2) 0.004(2) 0.013(3)
C4_10 0.054(3) 0.025(2) 0.036(3) 0.009(2) 0.008(2) 0.006(2)
C5_10 0.029(2) 0.024(2) 0.026(2) 0.0035(17) 0.0087(17) 0.0063(17)
C6_10 0.0220(19) 0.025(2) 0.024(2) 0.0055(16) 0.0063(16) 0.0050(16)
C7_10 0.080(5) 0.046(3) 0.045(4) 0.014(3) -0.001(3) 0.013(3)
C8_10 0.033(2) 0.023(2) 0.033(2) 0.0051(18) 0.0092(19) 0.0032(18)
F1_10 0.190(6) 0.076(3) 0.032(2) 0.022(2) -0.003(3) 0.008(3)
F2_10 0.074(3) 0.077(3) 0.062(2) 0.042(2) 0.014(2) 0.009(2)
F3_10 0.067(3) 0.137(4) 0.087(3) 0.078(3) 0.020(2) 0.048(3)
F4_10 0.0428(16) 0.0458(17) 0.0354(16) -0.0048(13) 0.0118(13) 0.0147(14)
F5_10 0.0280(13) 0.0356(15) 0.0364(15) 0.0048(12) 0.0008(11) 0.0042(11)
F6_10 0.064(2) 0.0300(15) 0.0457(18) 0.0043(13) 0.0100(16) -0.0138(14)
C1_11 0.024(2) 0.026(2) 0.026(2) 0.0021(17) 0.0085(17) 0.0026(16)
C2_11 0.029(2) 0.033(2) 0.023(2) 0.0048(18) 0.0078(17) 0.0040(18)
C3_11 0.029(2) 0.035(2) 0.023(2) 0.0074(18) 0.0030(17) 0.0018(18)
C4_11 0.022(2) 0.044(3) 0.035(3) 0.015(2) 0.0066(18) 0.0072(19)
C5_11 0.029(2) 0.039(3) 0.029(2) 0.009(2) 0.0108(18) 0.0119(19)
C6_11 0.026(2) 0.033(2) 0.022(2) 0.0014(17) 0.0059(17) 0.0066(18)
C7_11 0.035(3) 0.050(3) 0.028(2) 0.015(2) 0.000(2) -0.003(2)
C8_11 0.044(3) 0.055(3) 0.047(3) 0.015(3) 0.025(3) 0.023(3)
F1_11 0.083(3) 0.055(2) 0.0357(18) -0.0079(16) -0.0121(18) 0.014(2)
F2_11 0.0336(16) 0.079(2) 0.0440(19) 0.0096(18) -0.0026(14) -0.0142(16)
F3_11 0.061(2) 0.076(2) 0.0309(16) 0.0246(17) -0.0012(15) -0.0144(18)
F4_11a 0.079(6) 0.087(7) 0.044(5) 0.001(5) 0.035(4) 0.028(6)
F5_11a 0.036(4) 0.136(9) 0.065(6) -0.020(6) 0.015(4) 0.037(5)
F6_11a 0.091(8) 0.080(6) 0.103(8) 0.014(5) 0.068(6) 0.030(5)
F4_11b 0.026(3) 0.089(5) 0.026(3) -0.019(3) 0.003(2) 0.014(3)
F5_11b 0.050(4) 0.089(5) 0.065(4) -0.003(4) 0.042(3) 0.001(3)
F6_11b 0.078(6) 0.096(5) 0.056(4) 0.026(4) 0.035(4) 0.069(5)
C1_12 0.026(2) 0.033(2) 0.034(2) -0.0020(19) 0.0140(19) -0.0006(18)
C2_12a 0.045(5) 0.040(4) 0.045(5) -0.006(4) 0.025(5) -0.008(4)
C3_12a 0.048(6) 0.047(5) 0.049(6) 0.002(4) 0.030(5) 0.000(5)
C4_12a 0.043(6) 0.043(4) 0.044(6) -0.006(4) 0.026(5) 0.004(4)
C2_12b 0.041(4) 0.034(3) 0.041(4) -0.001(3) 0.022(4) -0.004(3)
C3_12b 0.047(5) 0.044(4) 0.041(5) 0.004(3) 0.029(4) 0.001(4)
C4_12b 0.041(5) 0.043(4) 0.042(5) -0.003(3) 0.023(4) 0.004(4)
C5_12 0.044(3) 0.035(3) 0.042(3) -0.006(2) 0.025(2) 0.001(2)
C6_12 0.028(2) 0.029(2) 0.034(2) -0.0018(19) 0.0152(19) 0.0022(18)
C7_12 0.084(7) 0.079(6) 0.076(7) 0.004(5) 0.047(6) -0.004(6)
C7_12 0.079(6) 0.072(6) 0.068(6) 0.001(5) 0.054(5) -0.005(5)
C8_12 0.052(3) 0.038(3) 0.042(3) -0.010(2) 0.026(3) 0.000(2)
F1_12a 0.098(7) 0.076(6) 0.109(7) 0.030(5) 0.077(6) -0.003(5)
F2_12a 0.129(8) 0.199(9) 0.182(9) 0.060(7) 0.084(7) -0.006(7)
F3_12a 0.123(7) 0.107(7) 0.105(7) -0.006(6) 0.095(6) -0.017(6)
F1_12b 0.140(7) 0.102(5) 0.135(7) 0.046(5) 0.087(6) 0.006(5)
F2_12b 0.123(7) 0.211(8) 0.173(8) 0.068(7) 0.099(7) -0.022(6)
F3_12b 0.161(7) 0.127(6) 0.088(5) 0.018(4) 0.085(5) -0.031(5)
F4_12 0.101(4) 0.046(2) 0.114(4) -0.002(2) -0.021(3) 0.019(2)
F5_12 0.103(3) 0.045(2) 0.052(2) -0.0031(17) -0.007(2) 0.000(2)
F6_12 0.201(6) 0.053(3) 0.178(6) -0.059(3) 0.159(5) -0.062(3)
C1_13 0.156(9) 0.162(9) 0.148(9) 0.005(7) 0.009(7) 0.059(8)
C2_13 0.132(8) 0.172(9) 0.114(7) 0.036(7) 0.038(6) 0.054(7)
C3_13 0.081(5) 0.136(7) 0.090(6) 0.040(5) 0.027(5) 0.036(5)
C4_13 0.110(7) 0.186(9) 0.130(8) 0.078(7) 0.017(6) 0.014(7)
C5_13 0.162(10) 0.140(9) 0.207(10) 0.078(8) 0.007(8) 0.039(7)
C6_13 0.38(2) 0.38(2) 0.39(2) 0.105(11) 0.111(11) 0.063(11)
C1_14 0.101(7) 0.162(8) 0.106(7) 0.044(6) 0.035(5) 0.022(6)
C2_14 0.048(4) 0.105(6) 0.109(6) 0.074(5) 0.003(4) 0.003(4)
C3_14 0.106(7) 0.113(7) 0.125(7) 0.037(6) 0.048(6) 0.034(5)
C4_14 0.129(7) 0.110(7) 0.113(7) 0.046(6) 0.056(6) 0.026(6)
C5_14 0.163(9) 0.119(8) 0.147(9) 0.044(7) 0.039(7) 0.000(7)
C6_14 0.218(12) 0.211(12) 0.214(12) 0.044(9) 0.068(9) 0.045(9)

loop_
_atom_type_symbol
_atom_type_description
_atom_type_scat_dispersion_real
_atom_type_scat_dispersion_imag
_atom_type_scat_source
C C 0.0033 0.0016 'International Tables Vol C Tables 4.2.6.8 and 6.1.1.4'
H H 0.0000 0.0000 'International Tables Vol C Tables 4.2.6.8 and 6.1.1.4'
B B 0.0013 0.0007 'International Tables Vol C Tables 4.2.6.8 and 6.1.1.4'
N N 0.0061 0.0033 'International Tables Vol C Tables 4.2.6.8 and 6.1.1.4'
F F 0.0171 0.0103 'International Tables Vol C Tables 4.2.6.8 and 6.1.1.4'
P P 0.1023 0.0942 'International Tables Vol C Tables 4.2.6.8 and 6.1.1.4'
Br Br -0.2901 2.4595 'International Tables Vol C Tables 4.2.6.8 and 6.1.1.4'
Pt Pt -1.7033 8.3905 'International Tables Vol C Tables 4.2.6.8 and 6.1.1.4'

loop_
_geom_angle_atom_site_label_1
_geom_angle_atom_site_label_2
_geom_angle_atom_site_label_3
_geom_angle
B1 Pt1 P2 95.21(11)
B1 Pt1 P1 94.42(11)
P2 Pt1 P1 170.13(3)
B1 Pt1 Br1 178.17(11)
P2 Pt1 Br1 86.55(3)
P1 Pt1 Br1 83.84(3)
N1_1 B1 N1_2 113.2(3)
N1_1 B1 Pt1 130.4(3)
N1_2 B1 Pt1 116.4(3)
C1_3 P1 C1_4 106.24(17)
C1_3 P1 C1_5 104.10(16)
C1_4 P1 C1_5 103.49(16)
C1_3 P1 Pt1 106.50(11)
C1_4 P1 Pt1 126.95(13)
C1_5 P1 Pt1 107.50(12)
C1_6 P2 C1_7 104.12(16)
C1_6 P2 C1_8 108.82(17)
C1_7 P2 C1_8 102.05(16)
C1_6 P2 Pt1 111.02(12)
C1_7 P2 Pt1 113.27(13)
C1_8 P2 Pt1 116.54(12)
B1 N1_1 C2_1 126.8(3)
B1 N1_1 C6_1 122.0(3)
C2_1 N1_1 C6_1 110.4(3)
N1_1 C2_1 C3_1 112.6(3)
N1_1 C2_1 H2A_1 109.1
C3_1 C2_1 H2A_1 109.1
N1_1 C2_1 H2B_1 109.1
C3_1 C2_1 H2B_1 109.1
H2A_1 C2_1 H2B_1 107.8
C2_1 C3_1 C4_1 109.6(3)
C2_1 C3_1 H3A_1 109.7
C4_1 C3_1 H3A_1 109.7
C2_1 C3_1 H3B_1 109.7
C4_1 C3_1 H3B_1 109.7
H3A_1 C3_1 H3B_1 108.2
C5_1 C4_1 C3_1 109.7(3)
C5_1 C4_1 H4A_1 109.7
C3_1 C4_1 H4A_1 109.7
C5_1 C4_1 H4B_1 109.7
C3_1 C4_1 H4B_1 109.7
H4A_1 C4_1 H4B_1 108.2
C4_1 C5_1 C6_1 112.0(3)
C4_1 C5_1 H5A_1 109.2
C6_1 C5_1 H5A_1 109.2
C4_1 C5_1 H5B_1 109.2
C6_1 C5_1 H5B_1 109.2
H5A_1 C5_1 H5B_1 107.9
N1_1 C6_1 C5_1 111.2(3)
N1_1 C6_1 H6A_1 109.4
C5_1 C6_1 H6A_1 109.4
N1_1 C6_1 H6B_1 109.4
C5_1 C6_1 H6B_1 109.4
H6A_1 C6_1 H6B_1 108.0
C2_2 N1_2 C6_2 117.9(3)
C2_2 N1_2 B1 120.2(3)
C6_2 N1_2 B1 121.4(3)
N1_2 C2_2 C3_2 122.2(3)
N1_2 C2_2 H2C_2 118.9
C3_2 C2_2 H2C_2 118.9
C2_2 C3_2 C4_2 120.5(4)
C2_2 C3_2 H3C_2 119.8
C4_2 C3_2 H3C_2 119.8
C5_2 C4_2 C3_2 116.7(4)
C5_2 C4_2 C7_2 121.7(4)
C3_2 C4_2 C7_2 121.5(4)
C6_2 C5_2 C4_2 120.6(3)
C6_2 C5_2 H5C_2 119.7
C4_2 C5_2 H5C_2 119.7
N1_2 C6_2 C5_2 122.1(4)
N1_2 C6_2 H6C_2 119.0
C5_2 C6_2 H6C_2 119.0
C4_2 C7_2 H7A_2 109.5
C4_2 C7_2 H7B_2 109.5
H7A_2 C7_2 H7B_2 109.5
C4_2 C7_2 H7C_2 109.5
H7A_2 C7_2 H7C_2 109.5
H7B_2 C7_2 H7C_2 109.5
C2_3 C1_3 C6_3 109.3(3)
C2_3 C1_3 P1 120.2(2)
C6_3 C1_3 P1 112.21(19)
C2_3 C1_3 H1A_3 104.5
C6_3 C1_3 H1A_3 104.5
P1 C1_3 H1A_3 104.5
C3_3 C2_3 C1_3 110.8(2)
C3_3 C2_3 H2D_3 109.5
C1_3 C2_3 H2D_3 109.5
C3_3 C2_3 H2E_3 109.5
C1_3 C2_3 H2E_3 109.5
H2D_3 C2_3 H2E_3 108.1
C4_3 C3_3 C2_3 111.73(19)
C4_3 C3_3 H3D_3 109.3
C2_3 C3_3 H3D_3 109.3
C4_3 C3_3 H3E_3 109.3
C2_3 C3_3 H3E_3 109.3
H3D_3 C3_3 H3E_3 107.9
C3_3 C4_3 C5_3 112.09(19)
C3_3 C4_3 H4C_3 109.2
C5_3 C4_3 H4C_3 109.2
C3_3 C4_3 H4D_3 109.2
C5_3 C4_3 H4D_3 109.2
H4C_3 C4_3 H4D_3 107.9
C4_3 C5_3 C6_3 111.5(2)
C4_3 C5_3 H5D_3 109.3
C6_3 C5_3 H5D_3 109.3
C4_3 C5_3 H5E_3 109.3
C6_3 C5_3 H5E_3 109.3
H5D_3 C5_3 H5E_3 108.0
C5_3 C6_3 C1_3 109.5(2)
C5_3 C6_3 H6D_3 109.8
C1_3 C6_3 H6D_3 109.8
C5_3 C6_3 H6E_3 109.8
C1_3 C6_3 H6E_3 109.8
H6D_3 C6_3 H6E_3 108.2
C2_4 C1_4 C6_4 109.5(3)
C2_4 C1_4 P1 115.4(2)
C6_4 C1_4 P1 113.7(2)
C2_4 C1_4 H1B_4 105.8
C6_4 C1_4 H1B_4 105.8
P1 C1_4 H1B_4 105.8
C1_4 C2_4 C3_4 111.1(2)
C1_4 C2_4 H2F_4 109.4
C3_4 C2_4 H2F_4 109.4
C1_4 C2_4 H2G_4 109.4
C3_4 C2_4 H2G_4 109.4
H2F_4 C2_4 H2G_4 108.0
C4_4 C3_4 C2_4 111.2(2)
C4_4 C3_4 H3F_4 109.4
C2_4 C3_4 H3F_4 109.4
C4_4 C3_4 H3G_4 109.4
C2_4 C3_4 H3G_4 109.4
H3F_4 C3_4 H3G_4 108.0
C5_4 C4_4 C3_4 111.4(2)
C5_4 C4_4 H4E_4 109.4
C3_4 C4_4 H4E_4 109.4
C5_4 C4_4 H4F_4 109.4
C3_4 C4_4 H4F_4 109.4
H4E_4 C4_4 H4F_4 108.0
C4_4 C5_4 C6_4 111.3(2)
C4_4 C5_4 H5F_4 109.4
C6_4 C5_4 H5F_4 109.4
C4_4 C5_4 H5G_4 109.4
C6_4 C5_4 H5G_4 109.4
H5F_4 C5_4 H5G_4 108.0
C5_4 C6_4 C1_4 111.3(3)
C5_4 C6_4 H6F_4 109.4
C1_4 C6_4 H6F_4 109.4
C5_4 C6_4 H6G_4 109.4
C1_4 C6_4 H6G_4 109.4
H6F_4 C6_4 H6G_4 108.0
C2_5 C1_5 C6_5 109.2(3)
C2_5 C1_5 P1 113.5(2)
C6_5 C1_5 P1 117.1(2)
C2_5 C1_5 H1C_5 105.3
C6_5 C1_5 H1C_5 105.3
P1 C1_5 H1C_5 105.3
C3_5 C2_5 C1_5 111.0(2)
C3_5 C2_5 H2H_5 109.4
C1_5 C2_5 H2H_5 109.4
C3_5 C2_5 H2I_5 109.4
C1_5 C2_5 H2I_5 109.4
H2H_5 C2_5 H2I_5 108.0
C4_5 C3_5 C2_5 111.6(2)
C4_5 C3_5 H3H_5 109.3
C2_5 C3_5 H3H_5 109.3
C4_5 C3_5 H3I_5 109.3
C2_5 C3_5 H3I_5 109.3
H3H_5 C3_5 H3I_5 108.0
C5_5 C4_5 C3_5 112.0(2)
C5_5 C4_5 H4G_5 109.2
C3_5 C4_5 H4G_5 109.2
C5_5 C4_5 H4H_5 109.2
C3_5 C4_5 H4H_5 109.2
H4G_5 C4_5 H4H_5 107.9
C4_5 C5_5 C6_5 111.8(2)
C4_5 C5_5 H5H_5 109.3
C6_5 C5_5 H5H_5 109.3
C4_5 C5_5 H5I_5 109.3
C6_5 C5_5 H5I_5 109.3
H5H_5 C5_5 H5I_5 107.9
C5_5 C6_5 C1_5 110.1(3)
C5_5 C6_5 H6H_5 109.6
C1_5 C6_5 H6H_5 109.6
C5_5 C6_5 H6I_5 109.6
C1_5 C6_5 H6I_5 109.6
H6H_5 C6_5 H6I_5 108.2
C2_6 C1_6 C6_6 110.8(3)
C2_6 C1_6 P2 114.5(2)
C6_6 C1_6 P2 116.9(2)
C2_6 C1_6 H1D_6 104.3
C6_6 C1_6 H1D_6 104.3
P2 C1_6 H1D_6 104.3
C3_6 C2_6 C1_6 111.1(2)
C3_6 C2_6 H2J_6 109.4
C1_6 C2_6 H2J_6 109.4
C3_6 C2_6 H2K_6 109.4
C1_6 C2_6 H2K_6 109.4
H2J_6 C2_6 H2K_6 108.0
C4_6 C3_6 C2_6 111.6(2)
C4_6 C3_6 H3J_6 109.3
C2_6 C3_6 H3J_6 109.3
C4_6 C3_6 H3K_6 109.3
C2_6 C3_6 H3K_6 109.3
H3J_6 C3_6 H3K_6 108.0
C3_6 C4_6 C5_6 111.6(2)
C3_6 C4_6 H4I_6 109.3
C5_6 C4_6 H4I_6 109.3
C3_6 C4_6 H4J_6 109.3
C5_6 C4_6 H4J_6 109.3
H4I_6 C4_6 H4J_6 108.0
C4_6 C5_6 C6_6 111.2(2)
C4_6 C5_6 H5J_6 109.4
C6_6 C5_6 H5J_6 109.4
C4_6 C5_6 H5K_6 109.4
C6_6 C5_6 H5K_6 109.4
H5J_6 C5_6 H5K_6 108.0
C5_6 C6_6 C1_6 109.8(3)
C5_6 C6_6 H6J_6 109.7
C1_6 C6_6 H6J_6 109.7
C5_6 C6_6 H6K_6 109.7
C1_6 C6_6 H6K_6 109.7
H6J_6 C6_6 H6K_6 108.2
C2_7 C1_7 C6_7 110.2(3)
C2_7 C1_7 P2 116.9(2)
C6_7 C1_7 P2 109.6(2)
C2_7 C1_7 H1E_7 106.5
C6_7 C1_7 H1E_7 106.5
P2 C1_7 H1E_7 106.5
C1_7 C2_7 C3_7 111.0(2)
C1_7 C2_7 H2L_7 109.4
C3_7 C2_7 H2L_7 109.4
C1_7 C2_7 H2M_7 109.4
C3_7 C2_7 H2M_7 109.4
H2L_7 C2_7 H2M_7 108.0
C4_7 C3_7 C2_7 111.0(2)
C4_7 C3_7 H3L_7 109.4
C2_7 C3_7 H3L_7 109.4
C4_7 C3_7 H3M_7 109.4
C2_7 C3_7 H3M_7 109.4
H3L_7 C3_7 H3M_7 108.0
C3_7 C4_7 C5_7 111.0(2)
C3_7 C4_7 H4K_7 109.4
C5_7 C4_7 H4K_7 109.4
C3_7 C4_7 H4L_7 109.4
C5_7 C4_7 H4L_7 109.4
H4K_7 C4_7 H4L_7 108.0
C4_7 C5_7 C6_7 110.8(2)
C4_7 C5_7 H5L_7 109.5
C6_7 C5_7 H5L_7 109.5
C4_7 C5_7 H5M_7 109.5
C6_7 C5_7 H5M_7 109.5
H5L_7 C5_7 H5M_7 108.1
C5_7 C6_7 C1_7 111.6(3)
C5_7 C6_7 H6L_7 109.3
C1_7 C6_7 H6L_7 109.3
C5_7 C6_7 H6M_7 109.3
C1_7 C6_7 H6M_7 109.3
H6L_7 C6_7 H6M_7 108.0
C2_8 C1_8 C6_8 109.1(3)
C2_8 C1_8 P2 118.8(2)
C6_8 C1_8 P2 112.24(19)
C2_8 C1_8 H1F_8 105.2
C6_8 C1_8 H1F_8 105.2
P2 C1_8 H1F_8 105.2
C3_8 C2_8 C1_8 111.2(2)
C3_8 C2_8 H2N_8 109.4
C1_8 C2_8 H2N_8 109.4
C3_8 C2_8 H2O_8 109.4
C1_8 C2_8 H2O_8 109.4
H2N_8 C2_8 H2O_8 108.0
C4_8 C3_8 C2_8 111.7(2)
C4_8 C3_8 H3N_8 109.3
C2_8 C3_8 H3N_8 109.3
C4_8 C3_8 H3O_8 109.3
C2_8 C3_8 H3O_8 109.3
H3N_8 C3_8 H3O_8 107.9
C3_8 C4_8 C5_8 111.4(2)
C3_8 C4_8 H4M_8 109.3
C5_8 C4_8 H4M_8 109.3
C3_8 C4_8 H4N_8 109.3
C5_8 C4_8 H4N_8 109.3
H4M_8 C4_8 H4N_8 108.0
C4_8 C5_8 C6_8 111.0(2)
C4_8 C5_8 H5N_8 109.4
C6_8 C5_8 H5N_8 109.4
C4_8 C5_8 H5O_8 109.4
C6_8 C5_8 H5O_8 109.4
H5N_8 C5_8 H5O_8 108.0
C5_8 C6_8 C1_8 111.3(3)
C5_8 C6_8 H6N_8 109.4
C1_8 C6_8 H6N_8 109.4
C5_8 C6_8 H6O_8 109.4
C1_8 C6_8 H6O_8 109.4
H6N_8 C6_8 H6O_8 108.0

loop_
_geom_bond_atom_site_label_1
_geom_bond_atom_site_label_2
_geom_bond_distance
Pt1 B1 2.046(4)
Pt1 P2 2.3413(10)
Pt1 P1 2.3656(10)
Pt1 Br1 2.5986(4)
B1 N1_1 1.388(5)
B1 N1_2 1.565(5)
P1 C1_3 1.846(3)
P1 C1_4 1.853(3)
P1 C1_5 1.870(3)
P2 C1_6 1.841(3)
P2 C1_7 1.852(3)
P2 C1_8 1.853(3)
N1_1 C2_1 1.482(5)
N1_1 C6_1 1.488(5)
C2_1 C3_1 1.525(5)
C2_1 H2A_1 0.9900
C2_1 H2B_1 0.9900
C3_1 C4_1 1.527(6)
C3_1 H3A_1 0.9900
C3_1 H3B_1 0.9900
C4_1 C5_1 1.525(6)
C4_1 H4A_1 0.9900
C4_1 H4B_1 0.9900
C5_1 C6_1 1.526(5)
C5_1 H5A_1 0.9900
C5_1 H5B_1 0.9900
C6_1 H6A_1 0.9900
C6_1 H6B_1 0.9900
N1_2 C2_2 1.351(5)
N1_2 C6_2 1.358(4)
C2_2 C3_2 1.375(5)
C2_2 H2C_2 0.9500
C3_2 C4_2 1.395(5)
C3_2 H3C_2 0.9500
C4_2 C5_2 1.394(6)
C4_2 C7_2 1.495(6)
C5_2 C6_2 1.372(5)
C5_2 H5C_2 0.9500
C6_2 H6C_2 0.9500
C7_2 H7A_2 0.9800
C7_2 H7B_2 0.9800
C7_2 H7C_2 0.9800
C1_3 C2_3 1.534(3)
C1_3 C6_3 1.543(5)
C1_3 H1A_3 1.0000
C2_3 C3_3 1.533(3)
C2_3 H2D_3 0.9900
C2_3 H2E_3 0.9900
C3_3 C4_3 1.523(3)
C3_3 H3D_3 0.9900
C3_3 H3E_3 0.9900
C4_3 C5_3 1.525(3)
C4_3 H4C_3 0.9900
C4_3 H4D_3 0.9900
C5_3 C6_3 1.532(3)
C5_3 H5D_3 0.9900
C5_3 H5E_3 0.9900
C6_3 H6D_3 0.9900
C6_3 H6E_3 0.9900
C1_4 C2_4 1.531(3)
C1_4 C6_4 1.535(6)
C1_4 H1B_4 1.0000
C2_4 C3_4 1.533(3)
C2_4 H2F_4 0.9900
C2_4 H2G_4 0.9900
C3_4 C4_4 1.530(3)
C3_4 H3F_4 0.9900
C3_4 H3G_4 0.9900
C4_4 C5_4 1.529(3)
C4_4 H4E_4 0.9900
C4_4 H4F_4 0.9900
C5_4 C6_4 1.532(3)
C5_4 H5F_4 0.9900
C5_4 H5G_4 0.9900
C6_4 H6F_4 0.9900
C6_4 H6G_4 0.9900
C1_5 C2_5 1.533(3)
C1_5 C6_5 1.534(5)
C1_5 H1C_5 1.0000
C2_5 C3_5 1.531(3)
C2_5 H2H_5 0.9900
C2_5 H2I_5 0.9900
C3_5 C4_5 1.525(3)
C3_5 H3H_5 0.9900
C3_5 H3I_5 0.9900
C4_5 C5_5 1.524(3)
C4_5 H4G_5 0.9900
C4_5 H4H_5 0.9900
C5_5 C6_5 1.529(3)
C5_5 H5H_5 0.9900
C5_5 H5I_5 0.9900
C6_5 H6H_5 0.9900
C6_5 H6I_5 0.9900
C1_6 C2_6 1.534(3)
C1_6 C6_6 1.535(5)
C1_6 H1D_6 1.0000
C2_6 C3_6 1.530(3)
C2_6 H2J_6 0.9900
C2_6 H2K_6 0.9900
C3_6 C4_6 1.527(3)
C3_6 H3J_6 0.9900
C3_6 H3K_6 0.9900
C4_6 C5_6 1.529(3)
C4_6 H4I_6 0.9900
C4_6 H4J_6 0.9900
C5_6 C6_6 1.533(3)
C5_6 H5J_6 0.9900
C5_6 H5K_6 0.9900
C6_6 H6J_6 0.9900
C6_6 H6K_6 0.9900
C1_7 C2_7 1.532(3)
C1_7 C6_7 1.541(6)
C1_7 H1E_7 1.0000
C2_7 C3_7 1.535(3)
C2_7 H2L_7 0.9900
C2_7 H2M_7 0.9900
C3_7 C4_7 1.531(3)
C3_7 H3L_7 0.9900
C3_7 H3M_7 0.9900
C4_7 C5_7 1.534(3)
C4_7 H4K_7 0.9900
C4_7 H4L_7 0.9900
C5_7 C6_7 1.535(3)
C5_7 H5L_7 0.9900
C5_7 H5M_7 0.9900
C6_7 H6L_7 0.9900
C6_7 H6M_7 0.9900
C1_8 C2_8 1.533(3)
C1_8 C6_8 1.540(5)
C1_8 H1F_8 1.0000
C2_8 C3_8 1.529(3)
C2_8 H2N_8 0.9900
C2_8 H2O_8 0.9900
C3_8 C4_8 1.527(3)
C3_8 H3N_8 0.9900
C3_8 H3O_8 0.9900
C4_8 C5_8 1.531(3)
C4_8 H4M_8 0.9900
C4_8 H4N_8 0.9900
C5_8 C6_8 1.533(3)
C5_8 H5N_8 0.9900
C5_8 H5O_8 0.9900
C6_8 H6N_8 0.9900
C6_8 H6O_8 0.9900
B2 C1_9 1.635(7)
B2 C1_12 1.640(7)
B2 C1_11 1.645(6)
B2 C1_10 1.648(6)

loop_
_geom_torsion_atom_site_label_1
_geom_torsion_atom_site_label_2
_geom_torsion_atom_site_label_3
_geom_torsion_atom_site_label_4
_geom_torsion
P2 Pt1 B1 N1_1 -105.5(3)
P1 Pt1 B1 N1_1 76.6(4)
P2 Pt1 B1 N1_2 73.9(3)
P1 Pt1 B1 N1_2 -103.9(3)
B1 Pt1 P1 C1_3 -126.16(17)
Br1 Pt1 P1 C1_3 53.28(13)
B1 Pt1 P1 C1_4 -0.16(18)
Br1 Pt1 P1 C1_4 179.28(14)
B1 Pt1 P1 C1_5 122.75(17)
Br1 Pt1 P1 C1_5 -57.81(13)
B1 Pt1 P2 C1_6 133.21(16)
Br1 Pt1 P2 C1_6 -46.30(12)
B1 Pt1 P2 C1_7 -110.06(17)
Br1 Pt1 P2 C1_7 70.43(13)
B1 Pt1 P2 C1_8 7.89(17)
Br1 Pt1 P2 C1_8 -171.62(13)
N1_2 B1 N1_1 C2_1 25.0(5)
Pt1 B1 N1_1 C2_1 -155.5(3)
N1_2 B1 N1_1 C6_1 -166.7(3)
Pt1 B1 N1_1 C6_1 12.8(5)
B1 N1_1 C2_1 C3_1 -132.3(4)
C6_1 N1_1 C2_1 C3_1 58.2(4)
N1_1 C2_1 C3_1 C4_1 -57.9(5)
C2_1 C3_1 C4_1 C5_1 54.9(5)
C3_1 C4_1 C5_1 C6_1 -54.9(5)
B1 N1_1 C6_1 C5_1 134.0(4)
C2_1 N1_1 C6_1 C5_1 -55.9(4)
C4_1 C5_1 C6_1 N1_1 55.5(4)
N1_1 B1 N1_2 C2_2 46.2(5)
Pt1 B1 N1_2 C2_2 -133.4(3)
N1_1 B1 N1_2 C6_2 -141.8(4)
Pt1 B1 N1_2 C6_2 38.6(4)
C6_2 N1_2 C2_2 C3_2 -0.7(6)
B1 N1_2 C2_2 C3_2 171.6(4)
N1_2 C2_2 C3_2 C4_2 0.9(6)
C2_2 C3_2 C4_2 C5_2 0.3(6)
C2_2 C3_2 C4_2 C7_2 -178.5(4)
C3_2 C4_2 C5_2 C6_2 -1.5(6)
C7_2 C4_2 C5_2 C6_2 177.3(4)
C2_2 N1_2 C6_2 C5_2 -0.7(6)
B1 N1_2 C6_2 C5_2 -172.8(4)
C4_2 C5_2 C6_2 N1_2 1.8(6)
C1_4 P1 C1_3 C2_3 36.5(3)
C1_5 P1 C1_3 C2_3 -72.3(3)
Pt1 P1 C1_3 C2_3 174.2(3)
C1_4 P1 C1_3 C6_3 -94.1(3)
C1_5 P1 C1_3 C6_3 157.0(3)
Pt1 P1 C1_3 C6_3 43.5(3)
C6_3 C1_3 C2_3 C3_3 -59.0(4)
P1 C1_3 C2_3 C3_3 169.1(2)
C1_3 C2_3 C3_3 C4_3 55.0(4)
C2_3 C3_3 C4_3 C5_3 -52.2(4)
C3_3 C4_3 C5_3 C6_3 54.0(4)
C4_3 C5_3 C6_3 C1_3 -57.9(4)
C2_3 C1_3 C6_3 C5_3 60.2(4)
P1 C1_3 C6_3 C5_3 -163.8(2)
C1_3 P1 C1_4 C2_4 55.4(3)
C1_5 P1 C1_4 C2_4 164.7(3)
Pt1 P1 C1_4 C2_4 -70.8(3)
C1_3 P1 C1_4 C6_4 -176.8(3)
C1_5 P1 C1_4 C6_4 -67.5(3)
Pt1 P1 C1_4 C6_4 57.1(3)
C6_4 C1_4 C2_4 C3_4 57.8(4)
P1 C1_4 C2_4 C3_4 -172.4(3)
C1_4 C2_4 C3_4 C4_4 -56.7(4)
C2_4 C3_4 C4_4 C5_4 54.5(4)
C3_4 C4_4 C5_4 C6_4 -54.2(5)
C4_4 C5_4 C6_4 C1_4 56.1(4)
C2_4 C1_4 C6_4 C5_4 -57.5(4)
P1 C1_4 C6_4 C5_4 171.7(2)
C1_3 P1 C1_5 C2_5 -151.8(3)
C1_4 P1 C1_5 C2_5 97.3(3)
Pt1 P1 C1_5 C2_5 -39.1(3)
C1_3 P1 C1_5 C6_5 79.4(3)
C1_4 P1 C1_5 C6_5 -31.5(3)
Pt1 P1 C1_5 C6_5 -167.9(2)
C6_5 C1_5 C2_5 C3_5 -58.9(4)
P1 C1_5 C2_5 C3_5 168.3(2)
C1_5 C2_5 C3_5 C4_5 55.3(4)
C2_5 C3_5 C4_5 C5_5 -52.0(4)
C3_5 C4_5 C5_5 C6_5 53.2(4)
C4_5 C5_5 C6_5 C1_5 -57.0(4)
C2_5 C1_5 C6_5 C5_5 59.4(4)
P1 C1_5 C6_5 C5_5 -169.7(2)
C1_7 P2 C1_6 C2_6 -171.2(3)
C1_8 P2 C1_6 C2_6 80.6(3)
Pt1 P2 C1_6 C2_6 -49.0(3)
C1_7 P2 C1_6 C6_6 56.8(3)
C1_8 P2 C1_6 C6_6 -51.4(3)
Pt1 P2 C1_6 C6_6 179.0(2)
C6_6 C1_6 C2_6 C3_6 -56.7(4)
P2 C1_6 C2_6 C3_6 168.5(2)
C1_6 C2_6 C3_6 C4_6 54.4(4)
C2_6 C3_6 C4_6 C5_6 -53.9(4)
C3_6 C4_6 C5_6 C6_6 55.7(4)
C4_6 C5_6 C6_6 C1_6 -57.4(4)
C2_6 C1_6 C6_6 C5_6 57.9(4)
P2 C1_6 C6_6 C5_6 -168.4(2)
C1_6 P2 C1_7 C2_7 50.6(3)
C1_8 P2 C1_7 C2_7 163.8(3)
Pt1 P2 C1_7 C2_7 -70.1(3)
C1_6 P2 C1_7 C6_7 177.0(3)
C1_8 P2 C1_7 C6_7 -69.9(3)
Pt1 P2 C1_7 C6_7 56.2(3)
C6_7 C1_7 C2_7 C3_7 56.5(4)
P2 C1_7 C2_7 C3_7 -177.4(3)
C1_7 C2_7 C3_7 C4_7 -57.2(4)
C2_7 C3_7 C4_7 C5_7 56.5(4)
C3_7 C4_7 C5_7 C6_7 -55.6(5)
C4_7 C5_7 C6_7 C1_7 55.7(4)
C2_7 C1_7 C6_7 C5_7 -56.1(4)
P2 C1_7 C6_7 C5_7 173.9(3)
C1_6 P2 C1_8 C2_8 76.4(3)
C1_7 P2 C1_8 C2_8 -33.2(3)
Pt1 P2 C1_8 C2_8 -157.1(2)
C1_6 P2 C1_8 C6_8 -52.5(3)
C1_7 P2 C1_8 C6_8 -162.2(3)
Pt1 P2 C1_8 C6_8 73.9(3)
C6_8 C1_8 C2_8 C3_8 -57.7(4)
P2 C1_8 C2_8 C3_8 172.0(3)
C1_8 C2_8 C3_8 C4_8 56.4(4)
C2_8 C3_8 C4_8 C5_8 -54.0(4)
C3_8 C4_8 C5_8 C6_8 54.0(4)
C4_8 C5_8 C6_8 C1_8 -56.6(4)
C2_8 C1_8 C6_8 C5_8 58.1(4)
P2 C1_8 C6_8 C5_8 -168.1(2)
